data_7023206
loop_
_publ_author_name
'Kalmutzki, Markus'
'Str\"obele, Markus'
'Meyer, H-J\"urgen'

_publ_section_title
;
 From cyanate to cyanurate: cyclotrimerization reactions towards the novel
 family of metal cyanurates.
;
_journal_issue 36
_journal_name_full 'Dalton transactions (Cambridge, England : 2003)'
_journal_page_first 12934
_journal_page_last 12939
_journal_paper_doi 10.1039/c3dt51002f
_journal_volume 42
_journal_year 2013
_chemical_formula_moiety 'C3 N3 O3, Sr, Li'
_chemical_formula_sum 'C3 Li N3 O3 Sr'
_chemical_formula_weight 220.62
_chemical_name_systematic
; 
 ? 
;
_space_group_IT_number 15
_symmetry_cell_setting monoclinic
_symmetry_space_group_name_Hall '-C 2yc'
_symmetry_space_group_name_H-M 'C 1 2/c 1'
_atom_sites_solution_hydrogens none
_atom_sites_solution_primary direct
_atom_sites_solution_secondary difmap
_audit_creation_method SHELXL-97
_cell_angle_alpha 90.00
_cell_angle_beta 103.09(2)
_cell_angle_gamma 90.00
_cell_formula_units_Z 8
_cell_length_a 11.662(2)
_cell_length_b 6.8070(10)
_cell_length_c 12.447(3)
_cell_measurement_reflns_used 8000
_cell_measurement_temperature 293(2)
_cell_measurement_theta_max 51.9
_cell_measurement_theta_min 6.7
_cell_volume 962.4(3)
_computing_structure_refinement 'SHELXL-97 (Sheldrick, 1997)'
_computing_structure_solution 'SHELXS-97 (Sheldrick, 1990)'
_diffrn_ambient_temperature 293(2)
_diffrn_measured_fraction_theta_full 0.992
_diffrn_measured_fraction_theta_max 0.992
_diffrn_radiation_monochromator graphite
_diffrn_radiation_source 'fine-focus sealed tube'
_diffrn_radiation_type MoK\a
_diffrn_radiation_wavelength 0.71073
_diffrn_reflns_av_R_equivalents 0.0421
_diffrn_reflns_av_sigmaI/netI 0.0285
_diffrn_reflns_limit_h_max 13
_diffrn_reflns_limit_h_min -13
_diffrn_reflns_limit_k_max 8
_diffrn_reflns_limit_k_min -8
_diffrn_reflns_limit_l_max 14
_diffrn_reflns_limit_l_min -14
_diffrn_reflns_number 4548
_diffrn_reflns_theta_full 25.00
_diffrn_reflns_theta_max 25.00
_diffrn_reflns_theta_min 3.49
_exptl_absorpt_coefficient_mu 11.133
_exptl_absorpt_correction_T_max 0.5351
_exptl_absorpt_correction_T_min 0.2860
_exptl_absorpt_correction_type numerical
_exptl_absorpt_process_details 'STOE X-Red/X-Shape'
_exptl_crystal_colour white
_exptl_crystal_density_diffrn 3.045
_exptl_crystal_density_method 'not measured'
_exptl_crystal_description stick
_exptl_crystal_F_000 832
_exptl_crystal_size_max 0.08
_exptl_crystal_size_mid 0.04
_exptl_crystal_size_min 0.03
_refine_diff_density_max 0.519
_refine_diff_density_min -0.514
_refine_diff_density_rms 0.101
_refine_ls_extinction_method none
_refine_ls_goodness_of_fit_ref 0.991
_refine_ls_hydrogen_treatment none
_refine_ls_matrix_type full
_refine_ls_number_parameters 100
_refine_ls_number_reflns 833
_refine_ls_number_restraints 0
_refine_ls_restrained_S_all 0.991
_refine_ls_R_factor_all 0.0272
_refine_ls_R_factor_gt 0.0200
_refine_ls_shift/su_max 0.001
_refine_ls_shift/su_mean 0.000
_refine_ls_structure_factor_coef Fsqd
_refine_ls_weighting_details 'calc w=1/[\s^2^(Fo^2^)+(0.0269P)^2^+0.0000P] where P=(Fo^2^+2Fc^2^)/3'
_refine_ls_weighting_scheme calc
_refine_ls_wR_factor_gt 0.0418
_refine_ls_wR_factor_ref 0.0429
_reflns_number_gt 714
_reflns_number_total 833
_reflns_threshold_expression >2sigma(I)
_cod_data_source_file c3dt51002f_2.cif
_cod_data_source_block e:\kali\mk123_4m\abs\mk123_4m
_cod_original_sg_symbol_H-M 'C 2/c'
_cod_database_code 7023206

loop_
_symmetry_equiv_pos_as_xyz
'x, y, z'
'-x, y, -z+1/2'
'x+1/2, y+1/2, z'
'-x+1/2, y+1/2, -z+1/2'
'-x, -y, -z'
'x, -y, z-1/2'
'-x+1/2, -y+1/2, -z'
'x+1/2, -y+1/2, z-1/2'

loop_
_atom_site_label
_atom_site_type_symbol
_atom_site_fract_x
_atom_site_fract_y
_atom_site_fract_z
_atom_site_U_iso_or_equiv
_atom_site_adp_type
_atom_site_occupancy
_atom_site_symmetry_multiplicity
_atom_site_calc_flag
Sr1 Sr 0.66982(3) 0.10179(4) 0.34404(2) 0.01385(12) Uani 1 1 d
O1 O 0.4589(2) -0.0290(4) 0.3609(2) 0.0209(6) Uani 1 1 d
O2 O 0.66417(19) 0.3426(3) 0.17902(17) 0.0144(5) Uani 1 1 d
O3 O 0.77771(19) 0.0267(4) 0.55265(18) 0.0175(5) Uani 1 1 d
N1 N 0.3917(2) -0.3414(4) 0.3409(2) 0.0149(6) Uani 1 1 d
N2 N 0.4672(2) 0.4002(4) 0.1193(2) 0.0145(6) Uani 1 1 d
N3 N 0.5936(2) -0.2675(4) 0.4150(2) 0.0150(6) Uani 1 1 d
C1 C 0.4805(3) -0.2153(5) 0.3725(2) 0.0133(7) Uani 1 1 d
C2 C 0.5787(3) 0.4661(5) 0.1523(2) 0.0122(7) Uani 1 1 d
C3 C 0.8839(3) -0.0359(5) 0.5855(2) 0.0128(7) Uani 1 1 d
Li1 Li 0.3533(5) 0.1312(9) 0.4262(4) 0.0206(12) Uani 1 1 d

loop_
_atom_site_aniso_label
_atom_site_aniso_U_11
_atom_site_aniso_U_22
_atom_site_aniso_U_33
_atom_site_aniso_U_23
_atom_site_aniso_U_13
_atom_site_aniso_U_12
Sr1 0.01093(17) 0.01326(17) 0.01722(15) 0.00254(14) 0.00292(10) 0.00092(15)
O1 0.0211(14) 0.0107(12) 0.0326(14) 0.0016(10) 0.0096(11) 0.0011(10)
O2 0.0120(12) 0.0133(12) 0.0172(10) 0.0011(9) 0.0022(9) 0.0018(10)
O3 0.0113(12) 0.0186(13) 0.0216(11) 0.0013(10) 0.0015(9) 0.0003(10)
N1 0.0137(14) 0.0117(15) 0.0196(13) 0.0009(11) 0.0043(11) -0.0001(11)
N2 0.0131(14) 0.0134(14) 0.0167(12) 0.0015(12) 0.0029(10) 0.0015(13)
N3 0.0128(15) 0.0142(15) 0.0181(12) 0.0000(11) 0.0038(11) 0.0000(12)
C1 0.0146(18) 0.0111(18) 0.0157(15) -0.0010(13) 0.0066(13) -0.0011(15)
C2 0.0135(17) 0.0148(16) 0.0084(14) 0.0001(12) 0.0030(12) -0.0029(14)
C3 0.0126(17) 0.0148(17) 0.0120(14) -0.0004(12) 0.0050(12) -0.0010(14)
Li1 0.020(3) 0.018(3) 0.024(3) 0.000(2) 0.007(2) 0.000(3)

loop_
_atom_type_symbol
_atom_type_description
_atom_type_scat_dispersion_real
_atom_type_scat_dispersion_imag
_atom_type_scat_source
Sr Sr -1.5307 3.2498 'International Tables Vol C Tables 4.2.6.8 and 6.1.1.4'
C C 0.0033 0.0016 'International Tables Vol C Tables 4.2.6.8 and 6.1.1.4'
N N 0.0061 0.0033 'International Tables Vol C Tables 4.2.6.8 and 6.1.1.4'
O O 0.0106 0.0060 'International Tables Vol C Tables 4.2.6.8 and 6.1.1.4'
Li Li -0.0003 0.0001 'International Tables Vol C Tables 4.2.6.8 and 6.1.1.4'

loop_
_geom_angle_atom_site_label_1
_geom_angle_atom_site_label_2
_geom_angle_atom_site_label_3
_geom_angle
_geom_angle_site_symmetry_1
_geom_angle_site_symmetry_3
O2 Sr1 N1 75.26(8) . 3
O2 Sr1 O3 143.80(7) . .
N1 Sr1 O3 78.09(7) 3 .
O2 Sr1 O1 114.26(7) . .
N1 Sr1 O1 168.39(8) 3 .
O3 Sr1 O1 95.71(7) . .
O2 Sr1 O2 102.62(4) . 4_645
N1 Sr1 O2 50.03(8) 3 4_645
O3 Sr1 O2 77.60(7) . 4_645
O1 Sr1 O2 119.32(7) . 4_645
O2 Sr1 N2 75.50(7) . 2_655
N1 Sr1 N2 121.14(8) 3 2_655
O3 Sr1 N2 98.46(7) . 2_655
O1 Sr1 N2 69.18(8) . 2_655
O2 Sr1 N2 170.72(8) 4_645 2_655
O2 Sr1 O1 64.56(7) . 2_655
N1 Sr1 O1 111.13(8) 3 2_655
O3 Sr1 O1 149.88(7) . 2_655
O1 Sr1 O1 69.61(8) . 2_655
O2 Sr1 O1 86.81(7) 4_645 2_655
N2 Sr1 O1 100.30(7) 2_655 2_655
O2 Sr1 O3 76.24(7) . 7_656
N1 Sr1 O3 76.32(8) 3 7_656
O3 Sr1 O3 73.98(8) . 7_656
O1 Sr1 O3 111.67(7) . 7_656
O2 Sr1 O3 123.18(7) 4_645 7_656
N2 Sr1 O3 47.56(7) 2_655 7_656
O1 Sr1 O3 135.44(7) 2_655 7_656
O2 Sr1 N3 146.64(7) . .
N1 Sr1 N3 120.56(8) 3 .
O3 Sr1 N3 69.10(8) . .
O1 Sr1 N3 47.84(8) . .
O2 Sr1 N3 74.82(7) 4_645 .
N2 Sr1 N3 111.86(8) 2_655 .
O1 Sr1 N3 82.08(7) 2_655 .
O3 Sr1 N3 133.66(7) 7_656 .
O2 Sr1 C2 93.10(8) . 4_645
N1 Sr1 C2 26.06(9) 3 4_645
O3 Sr1 C2 71.88(7) . 4_645
O1 Sr1 C2 142.59(8) . 4_645
O2 Sr1 C2 24.78(8) 4_645 4_645
N2 Sr1 C2 146.00(8) 2_655 4_645
O1 Sr1 C2 103.40(7) 2_655 4_645
O3 Sr1 C2 98.87(8) 7_656 4_645
N3 Sr1 C2 95.36(8) . 4_645
O2 Sr1 C1 128.39(8) . .
N1 Sr1 C1 144.81(8) 3 .
O3 Sr1 C1 86.98(8) . .
O1 Sr1 C1 23.76(8) . .
O2 Sr1 C1 95.86(7) 4_645 .
N2 Sr1 C1 92.29(8) 2_655 .
O1 Sr1 C1 68.97(7) 2_655 .
O3 Sr1 C1 129.86(7) 7_656 .
N3 Sr1 C1 25.31(8) . .
C2 Sr1 C1 118.84(8) 4_645 .
O2 Sr1 C3 70.34(7) . 7_656
N1 Sr1 C3 97.09(8) 3 7_656
O3 Sr1 C3 89.34(8) . 7_656
O1 Sr1 C3 92.60(8) . 7_656
O2 Sr1 C3 146.25(8) 4_645 7_656
N2 Sr1 C3 24.49(8) 2_655 7_656
O1 Sr1 C3 116.63(8) 2_655 7_656
O3 Sr1 C3 23.76(8) 7_656 7_656
N3 Sr1 C3 129.33(7) . 7_656
C2 Sr1 C3 121.51(9) 4_645 7_656
C1 Sr1 C3 114.60(8) . 7_656
C1 O1 Li1 128.7(3) . .
C1 O1 Sr1 100.13(19) . .
Li1 O1 Sr1 121.7(2) . .
C1 O1 Sr1 117.7(2) . 2_655
Li1 O1 Sr1 86.75(19) . 2_655
Sr1 O1 Sr1 97.82(8) . 2_655
C2 O2 Li1 110.8(3) . 2_655
C2 O2 Sr1 119.43(17) . .
Li1 O2 Sr1 92.62(19) 2_655 .
C2 O2 Sr1 94.49(18) . 4_655
Li1 O2 Sr1 112.74(19) 2_655 4_655
Sr1 O2 Sr1 127.26(9) . 4_655
C3 O3 Li1 120.4(3) . 5_656
C3 O3 Sr1 125.53(18) . .
Li1 O3 Sr1 91.49(18) 5_656 .
C3 O3 Sr1 93.31(19) . 7_656
Li1 O3 Sr1 121.9(2) 5_656 7_656
Sr1 O3 Sr1 106.02(8) . 7_656
C1 N1 C2 115.7(3) . 2_645
C1 N1 Sr1 142.4(2) . 3_445
C2 N1 Sr1 95.5(2) 2_645 3_445
C3 N2 C2 116.6(3) 8_455 .
C3 N2 Sr1 99.10(19) 8_455 2_655
C2 N2 Sr1 140.3(2) . 2_655
C1 N3 C3 115.3(3) . 7_646
C1 N3 Li1 107.4(2) . 5_656
C3 N3 Li1 114.4(3) 7_646 5_656
C1 N3 Sr1 89.58(19) . .
C3 N3 Sr1 141.72(19) 7_646 .
Li1 N3 Sr1 81.96(18) 5_656 .
O1 C1 N1 118.6(3) . .
O1 C1 N3 116.7(3) . .
N1 C1 N3 124.8(3) . .
O1 C1 Sr1 56.11(16) . .
N1 C1 Sr1 157.0(2) . .
N3 C1 Sr1 65.11(17) . .
O2 C2 N2 119.8(3) . .
O2 C2 N1 116.4(3) . 2_665
N2 C2 N1 123.8(3) . 2_665
O2 C2 Li1 42.36(19) . 2_655
N2 C2 Li1 87.1(2) . 2_655
N1 C2 Li1 139.2(2) 2_665 2_655
O2 C2 Sr1 60.73(16) . 4_655
N2 C2 Sr1 163.28(19) . 4_655
N1 C2 Sr1 58.48(16) 2_665 4_655
Li1 C2 Sr1 84.27(15) 2_655 4_655
O3 C3 N2 116.7(3) . 8_556
O3 C3 N3 119.7(3) . 7_646
N2 C3 N3 123.5(3) 8_556 7_646
O3 C3 Sr1 62.92(17) . 7_656
N2 C3 Sr1 56.41(17) 8_556 7_656
N3 C3 Sr1 164.02(19) 7_646 7_656
O2 Li1 O3 122.9(3) 2_655 5_656
O2 Li1 O1 96.5(2) 2_655 .
O3 Li1 O1 109.8(3) 5_656 .
O2 Li1 N3 105.5(3) 2_655 5_656
O3 Li1 N3 100.8(2) 5_656 5_656
O1 Li1 N3 123.2(3) . 5_656
O2 Li1 C2 26.81(13) 2_655 2_655
O3 Li1 C2 146.4(3) 5_656 2_655
O1 Li1 C2 93.3(2) . 2_655
N3 Li1 C2 85.5(2) 5_656 2_655
O2 Li1 Sr1 51.97(14) 2_655 2_655
O3 Li1 Sr1 102.6(2) 5_656 2_655
O1 Li1 Sr1 57.25(15) . 2_655
N3 Li1 Sr1 154.3(3) 5_656 2_655
C2 Li1 Sr1 69.10(13) 2_655 2_655
O2 Li1 Sr1 157.3(3) 2_655 5_656
O3 Li1 Sr1 53.06(14) 5_656 5_656
O1 Li1 Sr1 105.8(2) . 5_656
N3 Li1 Sr1 58.49(14) 5_656 5_656
C2 Li1 Sr1 143.9(2) 2_655 5_656
Sr1 Li1 Sr1 146.8(2) 2_655 5_656
O2 Li1 Sr1 39.86(14) 2_655 3_455
O3 Li1 Sr1 95.1(2) 5_656 3_455
O1 Li1 Sr1 135.8(2) . 3_455
N3 Li1 Sr1 84.97(19) 5_656 3_455
C2 Li1 Sr1 52.21(13) 2_655 3_455
Sr1 Li1 Sr1 82.45(12) 2_655 3_455
Sr1 Li1 Sr1 118.32(15) 5_656 3_455
O2 Li1 Sr1 80.07(18) 2_655 .
O3 Li1 Sr1 143.1(3) 5_656 .
O1 Li1 Sr1 34.08(13) . .
N3 Li1 Sr1 99.5(2) 5_656 .
C2 Li1 Sr1 65.60(13) 2_655 .
Sr1 Li1 Sr1 67.10(9) 2_655 .
Sr1 Li1 Sr1 116.63(16) 5_656 .
Sr1 Li1 Sr1 117.15(14) 3_455 .

loop_
_geom_bond_atom_site_label_1
_geom_bond_atom_site_label_2
_geom_bond_distance
_geom_bond_site_symmetry_2
Sr1 O2 2.617(2) .
Sr1 N1 2.625(3) 3
Sr1 O3 2.666(2) .
Sr1 O1 2.668(2) .
Sr1 O2 2.682(2) 4_645
Sr1 N2 2.687(3) 2_655
Sr1 O1 2.796(3) 2_655
Sr1 O3 2.840(2) 7_656
Sr1 N3 2.871(3) .
Sr1 C2 3.065(3) 4_645
Sr1 C1 3.164(3) .
Sr1 C3 3.185(3) 7_656
O1 C1 1.295(4) .
O1 Li1 1.954(6) .
O1 Sr1 2.796(3) 2_655
O2 C2 1.289(4) .
O2 Li1 1.925(6) 2_655
O2 Sr1 2.682(2) 4_655
O3 C3 1.286(4) .
O3 Li1 1.934(6) 5_656
O3 Sr1 2.840(2) 7_656
N1 C1 1.334(4) .
N1 C2 1.353(4) 2_645
N1 Sr1 2.625(3) 3_445
N2 C3 1.337(4) 8_455
N2 C2 1.349(4) .
N2 Sr1 2.687(3) 2_655
N3 C1 1.353(4) .
N3 C3 1.364(4) 7_646
N3 Li1 2.144(6) 5_656
C2 N1 1.353(4) 2_665
C2 Li1 2.671(7) 2_655
C2 Sr1 3.065(3) 4_655
C3 N2 1.337(4) 8_556
C3 N3 1.364(4) 7_646
C3 Sr1 3.185(3) 7_656
Li1 O2 1.925(6) 2_655
Li1 O3 1.934(6) 5_656
Li1 N3 2.144(6) 5_656
Li1 C2 2.671(7) 2_655
Li1 Sr1 3.319(5) 2_655
Li1 Sr1 3.334(5) 5_656

loop_
_geom_torsion_atom_site_label_1
_geom_torsion_atom_site_label_2
_geom_torsion_atom_site_label_3
_geom_torsion_atom_site_label_4
_geom_torsion
_geom_torsion_site_symmetry_1
_geom_torsion_site_symmetry_4
O2 Sr1 O1 C1 131.84(18) . .
N1 Sr1 O1 C1 -11.9(5) 3 .
O3 Sr1 O1 C1 -68.98(19) . .
O2 Sr1 O1 C1 10.0(2) 4_645 .
N2 Sr1 O1 C1 -165.9(2) 2_655 .
O1 Sr1 O1 C1 83.92(17) 2_655 .
O3 Sr1 O1 C1 -143.99(17) 7_656 .
N3 Sr1 O1 C1 -14.03(17) . .
C2 Sr1 O1 C1 -1.5(2) 4_645 .
C3 Sr1 O1 C1 -158.58(19) 7_656 .
O2 Sr1 O1 Li1 -79.2(2) . .
N1 Sr1 O1 Li1 137.0(4) 3 .
O3 Sr1 O1 Li1 80.0(2) . .
O2 Sr1 O1 Li1 158.9(2) 4_645 .
N2 Sr1 O1 Li1 -16.9(2) 2_655 .
O1 Sr1 O1 Li1 -127.1(2) 2_655 .
O3 Sr1 O1 Li1 5.0(2) 7_656 .
N3 Sr1 O1 Li1 134.9(3) . .
C2 Sr1 O1 Li1 147.4(2) 4_645 .
C1 Sr1 O1 Li1 148.9(3) . .
C3 Sr1 O1 Li1 -9.6(2) 7_656 .
O2 Sr1 O1 Sr1 11.79(9) . 2_655
N1 Sr1 O1 Sr1 -132.0(3) 3 2_655
O3 Sr1 O1 Sr1 170.96(7) . 2_655
O2 Sr1 O1 Sr1 -110.07(8) 4_645 2_655
N2 Sr1 O1 Sr1 74.07(8) 2_655 2_655
O1 Sr1 O1 Sr1 -36.14(9) 2_655 2_655
O3 Sr1 O1 Sr1 95.95(8) 7_656 2_655
N3 Sr1 O1 Sr1 -134.08(12) . 2_655
C2 Sr1 O1 Sr1 -121.60(11) 4_645 2_655
C1 Sr1 O1 Sr1 -120.1(2) . 2_655
C3 Sr1 O1 Sr1 81.37(8) 7_656 2_655
N1 Sr1 O2 C2 -150.4(2) 3 .
O3 Sr1 O2 C2 -106.5(2) . .
O1 Sr1 O2 C2 36.7(2) . .
O2 Sr1 O2 C2 167.3(2) 4_645 .
N2 Sr1 O2 C2 -22.1(2) 2_655 .
O1 Sr1 O2 C2 87.1(2) 2_655 .
O3 Sr1 O2 C2 -71.2(2) 7_656 .
N3 Sr1 O2 C2 85.8(2) . .
C2 Sr1 O2 C2 -169.6(2) 4_645 .
C1 Sr1 O2 C2 59.2(2) . .
C3 Sr1 O2 C2 -47.1(2) 7_656 .
N1 Sr1 O2 Li1 93.83(19) 3 2_655
O3 Sr1 O2 Li1 137.7(2) . 2_655
O1 Sr1 O2 Li1 -79.1(2) . 2_655
O2 Sr1 O2 Li1 51.52(18) 4_645 2_655
N2 Sr1 O2 Li1 -137.8(2) 2_655 2_655
O1 Sr1 O2 Li1 -28.71(18) 2_655 2_655
O3 Sr1 O2 Li1 173.03(19) 7_656 2_655
N3 Sr1 O2 Li1 -30.0(2) . 2_655
C2 Sr1 O2 Li1 74.65(19) 4_645 2_655
C1 Sr1 O2 Li1 -56.6(2) . 2_655
C3 Sr1 O2 Li1 -162.9(2) 7_656 2_655
N1 Sr1 O2 Sr1 -27.58(10) 3 4_655
O3 Sr1 O2 Sr1 16.29(17) . 4_655
O1 Sr1 O2 Sr1 159.49(9) . 4_655
O2 Sr1 O2 Sr1 -69.88(12) 4_645 4_655
N2 Sr1 O2 Sr1 100.77(11) 2_655 4_655
O1 Sr1 O2 Sr1 -150.11(12) 2_655 4_655
O3 Sr1 O2 Sr1 51.63(10) 7_656 4_655
N3 Sr1 O2 Sr1 -151.38(11) . 4_655
C2 Sr1 O2 Sr1 -46.75(11) 4_645 4_655
C1 Sr1 O2 Sr1 -178.00(9) . 4_655
C3 Sr1 O2 Sr1 75.69(11) 7_656 4_655
O2 Sr1 O3 C3 -70.4(3) . .
N1 Sr1 O3 C3 -27.2(2) 3 .
O1 Sr1 O3 C3 142.9(3) . .
O2 Sr1 O3 C3 24.1(2) 4_645 .
N2 Sr1 O3 C3 -147.4(3) 2_655 .
O1 Sr1 O3 C3 84.5(3) 2_655 .
O3 Sr1 O3 C3 -106.2(3) 7_656 .
N3 Sr1 O3 C3 102.3(3) . .
C2 Sr1 O3 C3 -1.0(2) 4_645 .
C1 Sr1 O3 C3 120.7(3) . .
C3 Sr1 O3 C3 -124.6(2) 7_656 .
O2 Sr1 O3 Li1 159.68(19) . 5_656
N1 Sr1 O3 Li1 -157.1(2) 3 5_656
O1 Sr1 O3 Li1 13.0(2) . 5_656
O2 Sr1 O3 Li1 -105.8(2) 4_645 5_656
N2 Sr1 O3 Li1 82.7(2) 2_655 5_656
O1 Sr1 O3 Li1 -45.3(2) 2_655 5_656
O3 Sr1 O3 Li1 123.9(2) 7_656 5_656
N3 Sr1 O3 Li1 -27.54(19) . 5_656
C2 Sr1 O3 Li1 -130.8(2) 4_645 5_656
C1 Sr1 O3 Li1 -9.1(2) . 5_656
C3 Sr1 O3 Li1 105.5(2) 7_656 5_656
O2 Sr1 O3 Sr1 35.77(14) . 7_656
N1 Sr1 O3 Sr1 79.00(9) 3 7_656
O1 Sr1 O3 Sr1 -110.94(8) . 7_656
O2 Sr1 O3 Sr1 130.26(8) 4_645 7_656
N2 Sr1 O3 Sr1 -41.20(9) 2_655 7_656
O1 Sr1 O3 Sr1 -169.26(10) 2_655 7_656
O3 Sr1 O3 Sr1 0.0 7_656 7_656
N3 Sr1 O3 Sr1 -151.45(10) . 7_656
C2 Sr1 O3 Sr1 105.24(9) 4_645 7_656
C1 Sr1 O3 Sr1 -133.06(8) . 7_656
C3 Sr1 O3 Sr1 -18.39(8) 7_656 7_656
O2 Sr1 N3 C1 -55.2(2) . .
N1 Sr1 N3 C1 -166.30(16) 3 .
O3 Sr1 N3 C1 132.52(18) . .
O1 Sr1 N3 C1 13.21(16) . .
O2 Sr1 N3 C1 -145.22(18) 4_645 .
N2 Sr1 N3 C1 41.58(18) 2_655 .
O1 Sr1 N3 C1 -56.39(16) 2_655 .
O3 Sr1 N3 C1 93.11(18) 7_656 .
C2 Sr1 N3 C1 -159.21(17) 4_645 .
C3 Sr1 N3 C1 61.71(19) 7_656 .
O2 Sr1 N3 C3 77.6(4) . 7_646
N1 Sr1 N3 C3 -33.5(4) 3 7_646
O3 Sr1 N3 C3 -94.6(3) . 7_646
O1 Sr1 N3 C3 146.0(4) . 7_646
O2 Sr1 N3 C3 -12.4(3) 4_645 7_646
N2 Sr1 N3 C3 174.4(3) 2_655 7_646
O1 Sr1 N3 C3 76.4(3) 2_655 7_646
O3 Sr1 N3 C3 -134.1(3) 7_656 7_646
C2 Sr1 N3 C3 -26.4(3) 4_645 7_646
C1 Sr1 N3 C3 132.8(4) . 7_646
C3 Sr1 N3 C3 -165.4(4) 7_656 7_646
O2 Sr1 N3 Li1 -162.85(18) . 5_656
N1 Sr1 N3 Li1 86.09(18) 3 5_656
O3 Sr1 N3 Li1 24.91(17) . 5_656
O1 Sr1 N3 Li1 -94.40(18) . 5_656
O2 Sr1 N3 Li1 107.17(18) 4_645 5_656
N2 Sr1 N3 Li1 -66.03(18) 2_655 5_656
O1 Sr1 N3 Li1 -164.01(18) 2_655 5_656
O3 Sr1 N3 Li1 -14.5(2) 7_656 5_656
C2 Sr1 N3 Li1 93.18(18) 4_645 5_656
C1 Sr1 N3 Li1 -107.6(2) . 5_656
C3 Sr1 N3 Li1 -45.9(2) 7_656 5_656
Li1 O1 C1 N1 60.5(4) . .
Sr1 O1 C1 N1 -153.7(2) . .
Sr1 O1 C1 N1 -49.3(3) 2_655 .
Li1 O1 C1 N3 -120.5(3) . .
Sr1 O1 C1 N3 25.3(3) . .
Sr1 O1 C1 N3 129.7(2) 2_655 .
Li1 O1 C1 Sr1 -145.8(4) . .
Sr1 O1 C1 Sr1 104.46(16) 2_655 .
C2 N1 C1 O1 175.4(2) 2_645 .
Sr1 N1 C1 O1 -41.6(5) 3_445 .
C2 N1 C1 N3 -3.5(4) 2_645 .
Sr1 N1 C1 N3 139.5(3) 3_445 .
C2 N1 C1 Sr1 105.4(6) 2_645 .
Sr1 N1 C1 Sr1 -111.6(5) 3_445 .
C3 N3 C1 O1 -172.8(2) 7_646 .
Li1 N3 C1 O1 58.5(3) 5_656 .
Sr1 N3 C1 O1 -23.0(2) . .
C3 N3 C1 N1 6.1(4) 7_646 .
Li1 N3 C1 N1 -122.6(3) 5_656 .
Sr1 N3 C1 N1 155.9(3) . .
C3 N3 C1 Sr1 -149.8(2) 7_646 .
Li1 N3 C1 Sr1 81.4(2) 5_656 .
O2 Sr1 C1 O1 -60.1(2) . .
N1 Sr1 C1 O1 175.86(17) 3 .
O3 Sr1 C1 O1 111.54(19) . .
O2 Sr1 C1 O1 -171.26(18) 4_645 .
N2 Sr1 C1 O1 13.19(19) 2_655 .
O1 Sr1 C1 O1 -86.97(19) 2_655 .
O3 Sr1 C1 O1 45.4(2) 7_656 .
N3 Sr1 C1 O1 155.1(3) . .
C2 Sr1 C1 O1 178.93(17) 4_645 .
C3 Sr1 C1 O1 23.7(2) 7_656 .
O2 Sr1 C1 N1 23.8(6) . .
N1 Sr1 C1 N1 -100.3(6) 3 .
O3 Sr1 C1 N1 -164.6(6) . .
O1 Sr1 C1 N1 83.8(6) . .
O2 Sr1 C1 N1 -87.4(6) 4_645 .
N2 Sr1 C1 N1 97.0(6) 2_655 .
O1 Sr1 C1 N1 -3.1(6) 2_655 .
O3 Sr1 C1 N1 129.2(5) 7_656 .
N3 Sr1 C1 N1 -121.0(6) . .
C2 Sr1 C1 N1 -97.2(6) 4_645 .
C3 Sr1 C1 N1 107.5(6) 7_656 .
O2 Sr1 C1 N3 144.80(16) . .
N1 Sr1 C1 N3 20.7(2) 3 .
O3 Sr1 C1 N3 -43.59(17) . .
O1 Sr1 C1 N3 -155.1(3) . .
O2 Sr1 C1 N3 33.60(17) 4_645 .
N2 Sr1 C1 N3 -141.95(17) 2_655 .
O1 Sr1 C1 N3 117.90(17) 2_655 .
O3 Sr1 C1 N3 -109.77(17) 7_656 .
C2 Sr1 C1 N3 23.79(19) 4_645 .
C3 Sr1 C1 N3 -131.48(16) 7_656 .
Li1 O2 C2 N2 44.4(3) 2_655 .
Sr1 O2 C2 N2 -61.4(3) . .
Sr1 O2 C2 N2 160.8(2) 4_655 .
Li1 O2 C2 N1 -135.2(3) 2_655 2_665
Sr1 O2 C2 N1 119.0(2) . 2_665
Sr1 O2 C2 N1 -18.8(2) 4_655 2_665
Sr1 O2 C2 Li1 -105.7(3) . 2_655
Sr1 O2 C2 Li1 116.4(2) 4_655 2_655
Li1 O2 C2 Sr1 -116.4(2) 2_655 4_655
Sr1 O2 C2 Sr1 137.87(18) . 4_655
C3 N2 C2 O2 -175.4(2) 8_455 .
Sr1 N2 C2 O2 33.1(4) 2_655 .
C3 N2 C2 N1 4.1(4) 8_455 2_665
Sr1 N2 C2 N1 -147.3(2) 2_655 2_665
C3 N2 C2 Li1 -147.3(2) 8_455 2_655
Sr1 N2 C2 Li1 61.2(3) 2_655 2_655
C3 N2 C2 Sr1 -88.3(8) 8_455 4_655
Sr1 N2 C2 Sr1 120.3(7) 2_655 4_655
Li1 O3 C3 N2 -148.0(3) 5_656 8_556
Sr1 O3 C3 N2 94.8(3) . 8_556
Sr1 O3 C3 N2 -17.6(2) 7_656 8_556
Li1 O3 C3 N3 31.6(4) 5_656 7_646
Sr1 O3 C3 N3 -85.5(3) . 7_646
Sr1 O3 C3 N3 162.1(2) 7_656 7_646
Li1 O3 C3 Sr1 -130.4(3) 5_656 7_656
Sr1 O3 C3 Sr1 112.4(2) . 7_656
C1 O1 Li1 O2 -159.2(3) . 2_655
Sr1 O1 Li1 O2 61.4(3) . 2_655
Sr1 O1 Li1 O2 -35.8(2) 2_655 2_655
C1 O1 Li1 O3 -30.8(5) . 5_656
Sr1 O1 Li1 O3 -170.21(17) . 5_656
Sr1 O1 Li1 O3 92.6(2) 2_655 5_656
C1 O1 Li1 N3 87.4(5) . 5_656
Sr1 O1 Li1 N3 -52.0(4) . 5_656
Sr1 O1 Li1 N3 -149.2(3) 2_655 5_656
C1 O1 Li1 C2 174.1(3) . 2_655
Sr1 O1 Li1 C2 34.7(3) . 2_655
Sr1 O1 Li1 C2 -62.52(15) 2_655 2_655
C1 O1 Li1 Sr1 -123.4(3) . 2_655
Sr1 O1 Li1 Sr1 97.18(16) . 2_655
C1 O1 Li1 Sr1 25.0(4) . 5_656
Sr1 O1 Li1 Sr1 -114.40(18) . 5_656
Sr1 O1 Li1 Sr1 148.42(17) 2_655 5_656
C1 O1 Li1 Sr1 -151.2(3) . 3_455
Sr1 O1 Li1 Sr1 69.4(4) . 3_455
Sr1 O1 Li1 Sr1 -27.8(3) 2_655 3_455
C1 O1 Li1 Sr1 139.4(4) . .
Sr1 O1 Li1 Sr1 -97.18(16) 2_655 .
O2 Sr1 Li1 O2 -7.8(2) . 2_655
N1 Sr1 Li1 O2 89.4(4) 3 2_655
O3 Sr1 Li1 O2 140.81(18) . 2_655
O1 Sr1 Li1 O2 -117.7(3) . 2_655
O2 Sr1 Li1 O2 -147.80(16) 4_645 2_655
N2 Sr1 Li1 O2 40.16(16) 2_655 2_655
O1 Sr1 Li1 O2 -69.12(18) 2_655 2_655
O3 Sr1 Li1 O2 66.90(18) 7_656 2_655
N3 Sr1 Li1 O2 -152.6(2) . 2_655
C2 Sr1 Li1 O2 175.56(19) 4_645 2_655
C1 Sr1 Li1 O2 -134.5(2) . 2_655
C3 Sr1 Li1 O2 51.95(17) 7_656 2_655
O2 Sr1 Li1 O3 125.4(4) . 5_656
N1 Sr1 Li1 O3 -137.4(3) 3 5_656
O3 Sr1 Li1 O3 -86.0(4) . 5_656
O1 Sr1 Li1 O3 15.5(3) . 5_656
O2 Sr1 Li1 O3 -14.6(5) 4_645 5_656
N2 Sr1 Li1 O3 173.3(5) 2_655 5_656
O1 Sr1 Li1 O3 64.0(4) 2_655 5_656
O3 Sr1 Li1 O3 -159.9(4) 7_656 5_656
N3 Sr1 Li1 O3 -19.4(4) . 5_656
C2 Sr1 Li1 O3 -51.3(6) 4_645 5_656
C1 Sr1 Li1 O3 -1.3(3) . 5_656
C3 Sr1 Li1 O3 -174.9(4) 7_656 5_656
O2 Sr1 Li1 O1 109.9(2) . .
N1 Sr1 Li1 O1 -152.9(3) 3 .
O3 Sr1 Li1 O1 -101.5(2) . .
O2 Sr1 Li1 O1 -30.1(3) 4_645 .
N2 Sr1 Li1 O1 157.9(3) 2_655 .
O1 Sr1 Li1 O1 48.6(2) 2_655 .
O3 Sr1 Li1 O1 -175.4(2) 7_656 .
N3 Sr1 Li1 O1 -34.9(2) . .
C2 Sr1 Li1 O1 -66.7(4) 4_645 .
C1 Sr1 Li1 O1 -16.76(19) . .
C3 Sr1 Li1 O1 169.7(2) 7_656 .
O2 Sr1 Li1 N3 -112.09(19) . 5_656
N1 Sr1 Li1 N3 -14.9(5) 3 5_656
O3 Sr1 Li1 N3 36.5(2) . 5_656
O1 Sr1 Li1 N3 138.0(4) . 5_656
O2 Sr1 Li1 N3 107.9(2) 4_645 5_656
N2 Sr1 Li1 N3 -64.11(19) 2_655 5_656
O1 Sr1 Li1 N3 -173.4(2) 2_655 5_656
O3 Sr1 Li1 N3 -37.38(19) 7_656 5_656
N3 Sr1 Li1 N3 103.1(2) . 5_656
C2 Sr1 Li1 N3 71.3(4) 4_645 5_656
C1 Sr1 Li1 N3 121.3(2) . 5_656
C3 Sr1 Li1 N3 -52.32(19) 7_656 5_656
O2 Sr1 Li1 C2 -31.53(15) . 2_655
N1 Sr1 Li1 C2 65.7(4) 3 2_655
O3 Sr1 Li1 C2 117.09(13) . 2_655
O1 Sr1 Li1 C2 -141.4(3) . 2_655
O2 Sr1 Li1 C2 -171.52(10) 4_645 2_655
N2 Sr1 Li1 C2 16.44(11) 2_655 2_655
O1 Sr1 Li1 C2 -92.84(13) 2_655 2_655
O3 Sr1 Li1 C2 43.18(13) 7_656 2_655
N3 Sr1 Li1 C2 -176.32(15) . 2_655
C2 Sr1 Li1 C2 151.8(3) 4_645 2_655
C1 Sr1 Li1 C2 -158.2(2) . 2_655
C3 Sr1 Li1 C2 28.24(12) 7_656 2_655
O2 Sr1 Li1 Sr1 44.96(11) . 2_655
N1 Sr1 Li1 Sr1 142.2(3) 3 2_655
O3 Sr1 Li1 Sr1 -166.42(9) . 2_655
O1 Sr1 Li1 Sr1 -64.9(2) . 2_655
O2 Sr1 Li1 Sr1 -95.03(14) 4_645 2_655
N2 Sr1 Li1 Sr1 92.93(13) 2_655 2_655
O1 Sr1 Li1 Sr1 -16.35(9) 2_655 2_655
O3 Sr1 Li1 Sr1 119.67(9) 7_656 2_655
N3 Sr1 Li1 Sr1 -99.83(11) . 2_655
C2 Sr1 Li1 Sr1 -131.7(2) 4_645 2_655
C1 Sr1 Li1 Sr1 -81.69(12) . 2_655
C3 Sr1 Li1 Sr1 104.72(11) 7_656 2_655
O2 Sr1 Li1 Sr1 -171.50(14) . 5_656
N1 Sr1 Li1 Sr1 -74.3(4) 3 5_656
O3 Sr1 Li1 Sr1 -22.88(17) . 5_656
O1 Sr1 Li1 Sr1 78.6(3) . 5_656
O2 Sr1 Li1 Sr1 48.5(2) 4_645 5_656
N2 Sr1 Li1 Sr1 -123.5(2) 2_655 5_656
O1 Sr1 Li1 Sr1 127.19(17) 2_655 5_656
O3 Sr1 Li1 Sr1 -96.79(16) 7_656 5_656
N3 Sr1 Li1 Sr1 43.71(15) . 5_656
C2 Sr1 Li1 Sr1 11.9(4) 4_645 5_656
C1 Sr1 Li1 Sr1 61.85(16) . 5_656
C3 Sr1 Li1 Sr1 -111.73(18) 7_656 5_656
O2 Sr1 Li1 Sr1 -22.90(17) . 3_455
N1 Sr1 Li1 Sr1 74.3(4) 3 3_455
O3 Sr1 Li1 Sr1 125.72(14) . 3_455
O1 Sr1 Li1 Sr1 -132.8(3) . 3_455
O2 Sr1 Li1 Sr1 -162.89(9) 4_645 3_455
N2 Sr1 Li1 Sr1 25.08(11) 2_655 3_455
O1 Sr1 Li1 Sr1 -84.21(14) 2_655 3_455
O3 Sr1 Li1 Sr1 51.81(14) 7_656 3_455
N3 Sr1 Li1 Sr1 -167.69(18) . 3_455
C2 Sr1 Li1 Sr1 160.5(2) 4_645 3_455
C1 Sr1 Li1 Sr1 -149.6(2) . 3_455
C3 Sr1 Li1 Sr1 36.87(13) 7_656 3_455
